data_4331959
loop_
_publ_author_name
'Chen, Wanzhi'
'Liu, Fenghui'
'Xu, Duanjun'
'Matsumoto, Kazuko'
'Kishi, Shinobu'
'Kato, Masako'

_publ_section_title
;
 Luminescent Amidate-Bridged One-Dimensional
 Platinum(II)&#x2212;Thallium(I) Coordination Polymers Assembled via
 Metallophilic Attraction
;
_journal_issue 14
_journal_name_full 'Inorganic Chemistry'
_journal_page_first 5552
_journal_page_last 5560
_journal_paper_doi 10.1021/ic051932c
_journal_volume 45
_journal_year 2006
_chemical_formula_sum 'C20 H46 N10 O11 Pt2 Tl2'
_chemical_formula_weight 1401.59
_chemical_name_systematic
; 
 ? 
;
_space_group_IT_number 4
_symmetry_cell_setting monoclinic
_symmetry_space_group_name_Hall 'P 2yb'
_symmetry_space_group_name_H-M 'P 1 21 1'
_atom_sites_solution_hydrogens geom
_atom_sites_solution_primary direct
_atom_sites_solution_secondary difmap
_audit_creation_method SHELXL-97
_cell_angle_alpha 90.00
_cell_angle_beta 107.115(9)
_cell_angle_gamma 90.00
_cell_formula_units_Z 2
_cell_length_a 9.697(5)
_cell_length_b 21.176(12)
_cell_length_c 9.896(5)
_cell_measurement_temperature 293(2)
_cell_volume 1942.1(18)
_computing_cell_refinement 'Bruker SMART'
_computing_data_collection 'Bruker SMART'
_computing_data_reduction 'Bruker SAINT'
_computing_molecular_graphics 'Bruker SHELXTL'
_computing_publication_material 'Bruker SHELXTL'
_computing_structure_refinement 'SHELXL-97 (Sheldrick, 1997)'
_computing_structure_solution 'SHELXS-97 (Sheldrick, 1990)'
_diffrn_ambient_temperature 293(2)
_diffrn_measured_fraction_theta_full 0.998
_diffrn_measured_fraction_theta_max 0.998
_diffrn_measurement_device_type 'CCD area detector'
_diffrn_measurement_method 'phi and omega scans'
_diffrn_radiation_monochromator graphite
_diffrn_radiation_source 'fine-focus sealed tube'
_diffrn_radiation_type MoK\a
_diffrn_radiation_wavelength 0.71073
_diffrn_reflns_av_R_equivalents 0.0584
_diffrn_reflns_av_sigmaI/netI 0.0483
_diffrn_reflns_limit_h_max 12
_diffrn_reflns_limit_h_min -12
_diffrn_reflns_limit_k_max 26
_diffrn_reflns_limit_k_min -14
_diffrn_reflns_limit_l_max 11
_diffrn_reflns_limit_l_min -12
_diffrn_reflns_number 11421
_diffrn_reflns_theta_full 26.50
_diffrn_reflns_theta_max 26.50
_diffrn_reflns_theta_min 1.92
_exptl_absorpt_coefficient_mu 15.510
_exptl_absorpt_correction_T_max 0.1779
_exptl_absorpt_correction_T_min 0.0715
_exptl_absorpt_correction_type multi-scan
_exptl_absorpt_process_details sadabs
_exptl_crystal_colour yellow
_exptl_crystal_density_diffrn 2.397
_exptl_crystal_density_method 'not measured'
_exptl_crystal_description prism
_exptl_crystal_F_000 1284
_exptl_crystal_size_max 0.36
_exptl_crystal_size_mid 0.18
_exptl_crystal_size_min 0.17
_refine_diff_density_max 4.089
_refine_diff_density_min -2.219
_refine_diff_density_rms 0.302
_refine_ls_abs_structure_details 'Flack H D (1983), Acta Cryst. A39, 876-881'
_refine_ls_abs_structure_Flack -0.002(19)
_refine_ls_extinction_coef 0.00047(11)
_refine_ls_extinction_expression Fc^*^=kFc[1+0.001xFc^2^\l^3^/sin(2\q)]^-1/4^
_refine_ls_extinction_method SHELXL
_refine_ls_goodness_of_fit_ref 1.055
_refine_ls_hydrogen_treatment constr
_refine_ls_matrix_type full
_refine_ls_number_parameters 371
_refine_ls_number_reflns 5712
_refine_ls_number_restraints 49
_refine_ls_restrained_S_all 1.058
_refine_ls_R_factor_all 0.0488
_refine_ls_R_factor_gt 0.0432
_refine_ls_shift/su_max 0.003
_refine_ls_shift/su_mean 0.000
_refine_ls_structure_factor_coef Fsqd
_refine_ls_weighting_details 'calc w=1/[\s^2^(Fo^2^)+(0.0910P)^2^+0.8296P] where P=(Fo^2^+2Fc^2^)/3'
_refine_ls_weighting_scheme calc
_refine_ls_wR_factor_gt 0.1282
_refine_ls_wR_factor_ref 0.1320
_reflns_number_gt 5072
_reflns_number_total 5712
_reflns_threshold_expression >2sigma(I)
_cod_data_source_file ic051932csup1.cif
_cod_data_source_block p21
_cod_original_sg_symbol_H-M p2(1)
_cod_database_code 4331959

loop_
_symmetry_equiv_pos_as_xyz
'x, y, z'
'-x, y+1/2, -z'

loop_
_atom_site_label
_atom_site_type_symbol
_atom_site_fract_x
_atom_site_fract_y
_atom_site_fract_z
_atom_site_U_iso_or_equiv
_atom_site_adp_type
_atom_site_occupancy
_atom_site_symmetry_multiplicity
_atom_site_calc_flag
_atom_site_refinement_flags
O3 O 1.1980(15) 0.8473(9) 1.1072(13) 0.067(5) Uani 1 1 d .
C19 C 1.1763(16) 0.8577(8) 0.9815(16) 0.036(3) Uani 1 1 d .
N2 N 1.0569(12) 0.8829(8) 0.9014(12) 0.042(4) Uani 1 1 d .
H2 H 1.0448 0.8823 0.8117 0.051 Uiso 1 1 calc R
C1 C 0.698(2) 0.8092(11) 0.9064(18) 0.054(5) Uani 1 1 d .
C2 C 0.666(2) 0.7404(11) 0.942(2) 0.067(6) Uani 1 1 d .
H2A H 0.6206 0.7180 0.8559 0.101 Uiso 1 1 calc R
H2B H 0.6026 0.7408 1.0004 0.101 Uiso 1 1 calc R
H2C H 0.7545 0.7198 0.9911 0.101 Uiso 1 1 calc R
C3 C 0.8792(15) 1.0596(8) 0.9769(15) 0.038(4) Uani 1 1 d D
H3 H 0.8039 1.0664 0.8872 0.045 Uiso 1 1 calc R
C4 C 0.8071(15) 1.0346(8) 1.0832(16) 0.041(4) Uani 1 1 d D
H4 H 0.8819 1.0286 1.1737 0.049 Uiso 1 1 calc R
C5 C 0.696(2) 1.0809(8) 1.107(2) 0.058(5) Uani 1 1 d D
H5A H 0.6177 1.0862 1.0199 0.069 Uiso 1 1 calc R
H5B H 0.6553 1.0647 1.1787 0.069 Uiso 1 1 calc R
C6 C 0.767(2) 1.1430(9) 1.153(2) 0.073(7) Uani 1 1 d D
H6A H 0.8362 1.1378 1.2456 0.087 Uiso 1 1 calc R
H6B H 0.6949 1.1729 1.1620 0.087 Uiso 1 1 calc R
C7 C 0.847(3) 1.1716(11) 1.053(2) 0.078(7) Uani 1 1 d D
H7A H 0.7776 1.1836 0.9640 0.094 Uiso 1 1 calc R
H7B H 0.8992 1.2091 1.0952 0.094 Uiso 1 1 calc R
C8 C 0.951(2) 1.1235(9) 1.026(3) 0.071(6) Uani 1 1 d D
H8A H 1.0295 1.1173 1.1121 0.085 Uiso 1 1 calc R
H8B H 0.9919 1.1397 0.9544 0.085 Uiso 1 1 calc R
C9 C 0.3914(16) 0.9898(9) 0.7396(18) 0.039(4) Uani 1 1 d .
C10 C 0.322(2) 1.0254(13) 0.828(3) 0.079(8) Uani 1 1 d .
H10A H 0.3497 1.0690 0.8308 0.119 Uiso 1 1 calc R
H10B H 0.3507 1.0085 0.9224 0.119 Uiso 1 1 calc R
H10C H 0.2187 1.0221 0.7897 0.119 Uiso 1 1 calc R
C11 C 0.3753(15) 0.7749(8) 0.4535(16) 0.039(4) Uani 1 1 d D
H11 H 0.2833 0.7744 0.3782 0.047 Uiso 1 1 calc R
C12 C 0.4916(16) 0.7951(8) 0.3892(15) 0.040(4) Uani 1 1 d D
H12 H 0.5831 0.7963 0.4652 0.048 Uiso 1 1 calc R
C13 C 0.507(2) 0.7480(8) 0.2808(18) 0.057(5) Uani 1 1 d D
H13A H 0.5916 0.7589 0.2519 0.068 Uiso 1 1 calc R
H13B H 0.4236 0.7510 0.1981 0.068 Uiso 1 1 calc R
C14 C 0.522(2) 0.6796(9) 0.334(3) 0.077(7) Uani 1 1 d D
H14A H 0.5172 0.6514 0.2555 0.093 Uiso 1 1 calc R
H14B H 0.6164 0.6742 0.4028 0.093 Uiso 1 1 calc R
C15 C 0.408(3) 0.6614(10) 0.401(3) 0.122(15) Uani 1 1 d D
H15A H 0.4288 0.6196 0.4422 0.147 Uiso 1 1 calc R
H15B H 0.3152 0.6600 0.3294 0.147 Uiso 1 1 calc R
C16 C 0.403(2) 0.7084(8) 0.514(2) 0.068(6) Uani 1 1 d D
H16A H 0.3276 0.6966 0.5551 0.081 Uiso 1 1 calc R
H16B H 0.4944 0.7076 0.5889 0.081 Uiso 1 1 calc R
C17 C 0.3309(16) 1.0232(9) 0.283(2) 0.045(4) Uani 1 1 d .
C18 C 0.370(2) 1.0884(8) 0.2436(18) 0.049(4) Uani 1 1 d .
H18A H 0.2842 1.1106 0.1930 0.073 Uiso 1 1 calc R
H18B H 0.4331 1.0847 0.1850 0.073 Uiso 1 1 calc R
H18C H 0.4185 1.1113 0.3280 0.073 Uiso 1 1 calc R
C20 C 1.299(2) 0.8365(12) 0.922(2) 0.065(6) Uani 1 1 d .
H20A H 1.3637 0.8090 0.9889 0.098 Uiso 1 1 calc R
H20B H 1.3513 0.8729 0.9060 0.098 Uiso 1 1 calc R
H20C H 1.2593 0.8144 0.8347 0.098 Uiso 1 1 calc R
N1 N 0.8238(17) 0.8345(9) 0.9836(17) 0.059(5) Uani 1 1 d .
H1 H 0.8780 0.8107 1.0481 0.071 Uiso 1 1 calc R
N3 N 0.9788(14) 1.0111(7) 0.9535(14) 0.040(3) Uani 1 1 d .
H3A H 1.0652 1.0153 1.0189 0.049 Uiso 1 1 calc R
H3B H 0.9914 1.0168 0.8677 0.049 Uiso 1 1 calc R
N4 N 0.7500(14) 0.9714(8) 1.0288(15) 0.045(4) Uani 1 1 d .
H4A H 0.6697 0.9760 0.9555 0.053 Uiso 1 1 calc R
H4B H 0.7266 0.9498 1.0972 0.053 Uiso 1 1 calc R
N5 N 0.3158(14) 0.9599(7) 0.6213(15) 0.043(3) Uani 1 1 d .
H5 H 0.2235 0.9615 0.6037 0.052 Uiso 1 1 calc R
N6 N 0.4131(13) 0.9956(7) 0.3906(13) 0.038(3) Uani 1 1 d .
H6 H 0.4917 1.0154 0.4320 0.045 Uiso 1 1 calc R
N7 N 0.4578(13) 0.8602(7) 0.3369(13) 0.036(3) Uani 1 1 d .
H7C H 0.3892 0.8594 0.2527 0.044 Uiso 1 1 calc R
H7D H 0.5371 0.8784 0.3247 0.044 Uiso 1 1 calc R
N8 N 0.3652(14) 0.8249(8) 0.5616(15) 0.046(4) Uani 1 1 d .
H8C H 0.4357 0.8189 0.6432 0.055 Uiso 1 1 calc R
H8D H 0.2796 0.8220 0.5794 0.055 Uiso 1 1 calc R
N9 N 0.9189(18) 0.0395(16) 0.5348(19) 0.131(6) Uani 1 1 d D
N10 N 0.959(3) 0.7944(19) 0.524(2) 0.179(8) Uani 1 1 d D
O1 O 0.6071(13) 0.8368(8) 0.8131(15) 0.058(4) Uani 1 1 d .
O2 O 0.5265(12) 0.9945(9) 0.7693(14) 0.063(4) Uani 1 1 d .
O4 O 0.2269(16) 0.9968(8) 0.2023(16) 0.076(6) Uani 1 1 d .
O5 O 0.9421(16) 0.0600(13) 0.6492(14) 0.131(6) Uani 1 1 d D
O6 O 0.7796(12) 0.0298(14) 0.4632(15) 0.131(6) Uani 1 1 d D
O7 O 1.0005(13) 0.0321(15) 0.4653(15) 0.131(6) Uani 1 1 d D
O8 O 0.897(2) 0.7994(15) 0.3891(19) 0.179(8) Uani 1 1 d DU
O10 O 1.073(2) 0.7651(15) 0.559(2) 0.179(8) Uani 1 1 d DU
Pt1 Pt 0.90028(5) 0.92236(4) 0.96537(5) 0.03415(17) Uani 1 1 d .
Pt2 Pt 0.38627(5) 0.91199(3) 0.47931(5) 0.03072(16) Uani 1 1 d .
Tl1 Tl 0.69620(5) 0.92255(4) 0.67081(5) 0.04243(19) Uani 1 1 d .
Tl2 Tl 0.08504(5) 0.90865(3) 0.27603(6) 0.04149(19) Uani 1 1 d .
O60 O 0.7228(14) 0.9186(10) 0.3040(15) 0.083(5) Uani 1 1 d U
O9 O 0.881(2) 0.7982(17) 0.600(2) 0.179(8) Uani 1 1 d DU

loop_
_atom_site_aniso_label
_atom_site_aniso_U_11
_atom_site_aniso_U_22
_atom_site_aniso_U_33
_atom_site_aniso_U_23
_atom_site_aniso_U_13
_atom_site_aniso_U_12
O3 0.050(8) 0.107(13) 0.030(7) -0.004(7) -0.012(6) 0.029(8)
C19 0.032(8) 0.042(9) 0.034(8) 0.003(7) 0.009(6) 0.009(7)
N2 0.024(6) 0.086(11) 0.017(6) -0.007(6) 0.005(5) 0.013(7)
C1 0.051(10) 0.076(15) 0.039(9) -0.017(9) 0.021(8) -0.007(10)
C2 0.070(13) 0.052(12) 0.065(14) 0.015(10) -0.003(11) 0.001(10)
C3 0.029(8) 0.049(11) 0.029(8) 0.009(7) 0.001(6) 0.005(7)
C4 0.031(8) 0.056(11) 0.036(8) -0.006(8) 0.011(7) -0.003(7)
C5 0.067(13) 0.051(12) 0.050(11) 0.000(9) 0.011(9) 0.004(10)
C6 0.094(16) 0.081(17) 0.038(10) 0.004(10) 0.013(10) 0.043(13)
C7 0.102(18) 0.073(17) 0.059(14) -0.013(12) 0.021(13) 0.002(14)
C8 0.065(13) 0.060(14) 0.081(16) 0.008(12) 0.011(11) -0.005(11)
C9 0.025(7) 0.053(10) 0.048(9) 0.003(8) 0.021(7) 0.008(7)
C10 0.048(12) 0.10(2) 0.069(15) -0.046(14) -0.016(10) -0.003(11)
C11 0.032(8) 0.048(11) 0.034(8) -0.012(7) 0.005(6) -0.010(7)
C12 0.038(9) 0.044(10) 0.031(8) -0.002(7) -0.001(7) 0.006(7)
C13 0.057(11) 0.070(14) 0.042(10) -0.004(9) 0.015(8) 0.013(10)
C14 0.087(16) 0.051(13) 0.085(18) 0.009(12) 0.012(14) 0.030(13)
C15 0.11(2) 0.043(14) 0.18(3) 0.051(19) -0.02(2) -0.009(14)
C16 0.078(15) 0.039(11) 0.072(15) 0.010(10) 0.001(11) 0.000(10)
C17 0.026(7) 0.049(10) 0.063(11) -0.012(9) 0.020(8) -0.010(7)
C18 0.073(12) 0.037(9) 0.034(9) 0.003(7) 0.011(8) -0.001(9)
C20 0.049(11) 0.085(17) 0.066(13) -0.005(12) 0.023(10) 0.013(11)
N1 0.044(9) 0.061(11) 0.049(10) 0.010(8) -0.023(7) 0.002(8)
N3 0.035(7) 0.053(9) 0.029(7) -0.002(6) 0.003(5) 0.009(6)
N4 0.029(7) 0.058(10) 0.042(8) -0.019(7) 0.003(6) -0.006(6)
N5 0.026(6) 0.056(9) 0.042(8) -0.010(7) 0.001(6) -0.003(6)
N6 0.026(6) 0.057(9) 0.024(6) 0.011(6) -0.001(5) 0.005(6)
N7 0.020(6) 0.060(9) 0.028(7) -0.011(6) 0.007(5) -0.012(6)
N8 0.029(7) 0.064(10) 0.041(8) 0.004(7) 0.006(6) 0.009(7)
N9 0.073(7) 0.252(18) 0.053(6) 0.008(8) -0.006(5) -0.015(8)
N10 0.112(12) 0.181(15) 0.184(17) 0.061(13) -0.052(9) 0.017(11)
O1 0.032(6) 0.083(11) 0.051(8) 0.024(8) -0.001(6) 0.005(7)
O2 0.018(5) 0.110(13) 0.051(8) -0.033(8) -0.004(5) 0.005(7)
O4 0.071(9) 0.070(11) 0.055(9) 0.026(8) -0.033(7) -0.030(8)
O5 0.073(7) 0.252(18) 0.053(6) 0.008(8) -0.006(5) -0.015(8)
O6 0.073(7) 0.252(18) 0.053(6) 0.008(8) -0.006(5) -0.015(8)
O7 0.073(7) 0.252(18) 0.053(6) 0.008(8) -0.006(5) -0.015(8)
O8 0.112(12) 0.181(15) 0.184(17) 0.061(13) -0.052(9) 0.017(11)
O10 0.112(12) 0.181(15) 0.184(17) 0.061(13) -0.052(9) 0.017(11)
Pt1 0.0243(2) 0.0477(4) 0.0259(2) -0.0022(2) 0.00036(18) 0.0041(2)
Pt2 0.0246(2) 0.0384(4) 0.0247(2) 0.0002(2) 0.00036(17) 0.0006(2)
Tl1 0.0291(3) 0.0641(5) 0.0293(3) 0.0000(3) 0.0011(2) 0.0008(3)
Tl2 0.0280(3) 0.0599(5) 0.0319(3) 0.0021(3) 0.0016(2) -0.0011(3)
O60 0.078(9) 0.107(13) 0.083(9) 0.040(11) 0.055(7) 0.017(10)
O9 0.112(12) 0.181(15) 0.184(17) 0.061(13) -0.052(9) 0.017(11)

loop_
_atom_type_symbol
_atom_type_description
_atom_type_scat_dispersion_real
_atom_type_scat_dispersion_imag
_atom_type_scat_source
C C 0.0033 0.0016 'International Tables Vol C Tables 4.2.6.8 and 6.1.1.4'
H H 0.0000 0.0000 'International Tables Vol C Tables 4.2.6.8 and 6.1.1.4'
N N 0.0061 0.0033 'International Tables Vol C Tables 4.2.6.8 and 6.1.1.4'
O O 0.0106 0.0060 'International Tables Vol C Tables 4.2.6.8 and 6.1.1.4'
Pt Pt -1.7033 8.3905 'International Tables Vol C Tables 4.2.6.8 and 6.1.1.4'
Tl Tl -2.8358 9.6688 'International Tables Vol C Tables 4.2.6.8 and 6.1.1.4'

loop_
_geom_angle_atom_site_label_1
_geom_angle_atom_site_label_2
_geom_angle_atom_site_label_3
_geom_angle
_geom_angle_site_symmetry_1
_geom_angle_site_symmetry_3
C19 O3 Tl2 125.9(12) . 1_656
O3 C19 N2 123.2(16) . .
O3 C19 C20 114.5(15) . .
N2 C19 C20 122.2(15) . .
C19 N2 Pt1 126.8(11) . .
C19 N2 H2 116.6 . .
Pt1 N2 H2 116.6 . .
O1 C1 N1 125(2) . .
O1 C1 C2 118.3(17) . .
N1 C1 C2 117.0(18) . .
C1 C2 H2A 109.5 . .
C1 C2 H2B 109.5 . .
H2A C2 H2B 109.5 . .
C1 C2 H2C 109.5 . .
H2A C2 H2C 109.5 . .
H2B C2 H2C 109.5 . .
N3 C3 C4 108.8(13) . .
N3 C3 C8 114.0(13) . .
C4 C3 C8 110.3(15) . .
N3 C3 H3 107.9 . .
C4 C3 H3 107.9 . .
C8 C3 H3 107.9 . .
N4 C4 C3 105.1(13) . .
N4 C4 C5 115.4(13) . .
C3 C4 C5 111.8(15) . .
N4 C4 H4 108.1 . .
C3 C4 H4 108.1 . .
C5 C4 H4 108.1 . .
C6 C5 C4 108.9(16) . .
C6 C5 H5A 109.9 . .
C4 C5 H5A 109.9 . .
C6 C5 H5B 109.9 . .
C4 C5 H5B 109.9 . .
H5A C5 H5B 108.3 . .
C5 C6 C7 115.1(17) . .
C5 C6 H6A 108.5 . .
C7 C6 H6A 108.5 . .
C5 C6 H6B 108.5 . .
C7 C6 H6B 108.5 . .
H6A C6 H6B 107.5 . .
C8 C7 C6 109.5(19) . .
C8 C7 H7A 109.8 . .
C6 C7 H7A 109.8 . .
C8 C7 H7B 109.8 . .
C6 C7 H7B 109.8 . .
H7A C7 H7B 108.2 . .
C7 C8 C3 112.7(18) . .
C7 C8 H8A 109.1 . .
C3 C8 H8A 109.1 . .
C7 C8 H8B 109.1 . .
C3 C8 H8B 109.1 . .
H8A C8 H8B 107.8 . .
O2 C9 N5 120.3(15) . .
O2 C9 C10 116.8(15) . .
N5 C9 C10 122.4(14) . .
C9 C10 H10A 109.5 . .
C9 C10 H10B 109.5 . .
H10A C10 H10B 109.5 . .
C9 C10 H10C 109.5 . .
H10A C10 H10C 109.5 . .
H10B C10 H10C 109.5 . .
C12 C11 N8 107.9(12) . .
C12 C11 C16 111.1(15) . .
N8 C11 C16 113.9(14) . .
C12 C11 H11 107.9 . .
N8 C11 H11 107.9 . .
C16 C11 H11 107.9 . .
N7 C12 C13 115.3(13) . .
N7 C12 C11 107.3(12) . .
C13 C12 C11 110.9(14) . .
N7 C12 H12 107.7 . .
C13 C12 H12 107.7 . .
C11 C12 H12 107.7 . .
C12 C13 C14 113.5(17) . .
C12 C13 H13A 108.9 . .
C14 C13 H13A 108.9 . .
C12 C13 H13B 108.9 . .
C14 C13 H13B 108.9 . .
H13A C13 H13B 107.7 . .
C15 C14 C13 112.8(17) . .
C15 C14 H14A 109.0 . .
C13 C14 H14A 109.0 . .
C15 C14 H14B 109.0 . .
C13 C14 H14B 109.0 . .
H14A C14 H14B 107.8 . .
C14 C15 C16 110(2) . .
C14 C15 H15A 109.6 . .
C16 C15 H15A 109.6 . .
C14 C15 H15B 109.6 . .
C16 C15 H15B 109.6 . .
H15A C15 H15B 108.1 . .
C11 C16 C15 110.9(18) . .
C11 C16 H16A 109.5 . .
C15 C16 H16A 109.5 . .
C11 C16 H16B 109.5 . .
C15 C16 H16B 109.5 . .
H16A C16 H16B 108.0 . .
O4 C17 N6 122.1(18) . .
O4 C17 C18 118.2(17) . .
N6 C17 C18 119.4(15) . .
C17 C18 H18A 109.5 . .
C17 C18 H18B 109.5 . .
H18A C18 H18B 109.5 . .
C17 C18 H18C 109.5 . .
H18A C18 H18C 109.5 . .
H18B C18 H18C 109.5 . .
C19 C20 H20A 109.5 . .
C19 C20 H20B 109.5 . .
H20A C20 H20B 109.5 . .
C19 C20 H20C 109.5 . .
H20A C20 H20C 109.5 . .
H20B C20 H20C 109.5 . .
C1 N1 Pt1 127.5(14) . .
C1 N1 H1 116.3 . .
Pt1 N1 H1 116.3 . .
C3 N3 Pt1 111.1(10) . .
C3 N3 H3A 109.4 . .
Pt1 N3 H3A 109.4 . .
C3 N3 H3B 109.4 . .
Pt1 N3 H3B 109.4 . .
H3A N3 H3B 108.0 . .
C4 N4 Pt1 110.3(9) . .
C4 N4 H4A 109.6 . .
Pt1 N4 H4A 109.6 . .
C4 N4 H4B 109.6 . .
Pt1 N4 H4B 109.6 . .
H4A N4 H4B 108.1 . .
C9 N5 Pt2 129.6(11) . .
C9 N5 H5 115.2 . .
Pt2 N5 H5 115.2 . .
C17 N6 Pt2 129.5(12) . .
C17 N6 H6 115.2 . .
Pt2 N6 H6 115.2 . .
C12 N7 Pt2 110.0(9) . .
C12 N7 H7C 109.7 . .
Pt2 N7 H7C 109.7 . .
C12 N7 H7D 109.7 . .
Pt2 N7 H7D 109.7 . .
H7C N7 H7D 108.2 . .
C11 N8 Pt2 108.1(10) . .
C11 N8 H8C 110.1 . .
Pt2 N8 H8C 110.1 . .
C11 N8 H8D 110.1 . .
Pt2 N8 H8D 110.1 . .
H8C N8 H8D 108.4 . .
O5 N9 O7 129.1(14) . .
O5 N9 O6 116.3(12) . .
O7 N9 O6 114.0(11) . .
O9 N10 O10 122.3(18) . .
O9 N10 O8 116.8(15) . .
O10 N10 O8 115.6(16) . .
C1 O1 Tl1 117.7(13) . .
C9 O2 Tl1 126.1(12) . .
C17 O4 Tl2 124.0(13) . .
N2 Pt1 N4 174.1(7) . .
N2 Pt1 N1 88.7(7) . .
N4 Pt1 N1 97.3(8) . .
N2 Pt1 N3 92.1(6) . .
N4 Pt1 N3 82.0(6) . .
N1 Pt1 N3 178.3(6) . .
N2 Pt1 Tl1 92.2(3) . .
N4 Pt1 Tl1 88.4(4) . .
N1 Pt1 Tl1 86.2(4) . .
N3 Pt1 Tl1 95.3(4) . .
N2 Pt1 Tl2 90.2(3) . 1_656
N4 Pt1 Tl2 89.9(4) . 1_656
N1 Pt1 Tl2 86.9(4) . 1_656
N3 Pt1 Tl2 91.5(4) . 1_656
Tl1 Pt1 Tl2 172.62(3) . 1_656
N5 Pt2 N6 88.6(6) . .
N5 Pt2 N8 94.7(7) . .
N6 Pt2 N8 176.7(6) . .
N5 Pt2 N7 178.1(6) . .
N6 Pt2 N7 93.3(6) . .
N8 Pt2 N7 83.4(6) . .
N5 Pt2 Tl2 90.9(4) . .
N6 Pt2 Tl2 87.4(3) . .
N8 Pt2 Tl2 93.1(4) . .
N7 Pt2 Tl2 89.2(3) . .
N5 Pt2 Tl1 90.2(4) . .
N6 Pt2 Tl1 88.7(3) . .
N8 Pt2 Tl1 90.8(4) . .
N7 Pt2 Tl1 89.8(3) . .
Tl2 Pt2 Tl1 175.83(3) . .
O1 Tl1 O2 81.9(5) . .
O1 Tl1 Pt1 72.7(3) . .
O2 Tl1 Pt1 86.9(3) . .
O1 Tl1 Pt2 82.0(3) . .
O2 Tl1 Pt2 70.3(2) . .
Pt1 Tl1 Pt2 148.16(3) . .
O4 Tl2 O3 79.5(7) . 1_454
O4 Tl2 Pt2 71.1(3) . .
O3 Tl2 Pt2 86.1(3) 1_454 .
O4 Tl2 Pt1 81.4(3) . 1_454
O3 Tl2 Pt1 68.7(3) 1_454 1_454
Pt2 Tl2 Pt1 145.71(3) . 1_454

loop_
_geom_bond_atom_site_label_1
_geom_bond_atom_site_label_2
_geom_bond_distance
_geom_bond_site_symmetry_2
O3 C19 1.22(2) .
O3 Tl2 2.599(15) 1_656
C19 N2 1.309(19) .
C19 C20 1.54(3) .
N2 Pt1 1.993(12) .
N2 H2 0.8600 .
C1 O1 1.22(2) .
C1 N1 1.35(2) .
C1 C2 1.55(3) .
C2 H2A 0.9600 .
C2 H2B 0.9600 .
C2 H2C 0.9600 .
C3 N3 1.47(2) .
C3 C4 1.519(16) .
C3 C8 1.533(17) .
C3 H3 0.9800 .
C4 N4 1.49(2) .
C4 C5 1.528(16) .
C4 H4 0.9800 .
C5 C6 1.495(17) .
C5 H5A 0.9700 .
C5 H5B 0.9700 .
C6 C7 1.546(18) .
C6 H6A 0.9700 .
C6 H6B 0.9700 .
C7 C8 1.512(18) .
C7 H7A 0.9700 .
C7 H7B 0.9700 .
C8 H8A 0.9700 .
C8 H8B 0.9700 .
C9 O2 1.260(18) .
C9 N5 1.34(2) .
C9 C10 1.46(3) .
C10 H10A 0.9600 .
C10 H10B 0.9600 .
C10 H10C 0.9600 .
C11 C12 1.511(16) .
C11 N8 1.53(2) .
C11 C16 1.523(16) .
C11 H11 0.9800 .
C12 N7 1.47(2) .
C12 C13 1.506(16) .
C12 H12 0.9800 .
C13 C14 1.535(17) .
C13 H13A 0.9700 .
C13 H13B 0.9700 .
C14 C15 1.495(19) .
C14 H14A 0.9700 .
C14 H14B 0.9700 .
C15 C16 1.512(19) .
C15 H15A 0.9700 .
C15 H15B 0.9700 .
C16 H16A 0.9700 .
C16 H16B 0.9700 .
C17 O4 1.22(2) .
C17 N6 1.27(2) .
C17 C18 1.51(2) .
C18 H18A 0.9600 .
C18 H18B 0.9600 .
C18 H18C 0.9600 .
C20 H20A 0.9600 .
C20 H20B 0.9600 .
C20 H20C 0.9600 .
N1 Pt1 2.031(18) .
N1 H1 0.8600 .
N3 Pt1 2.044(16) .
N3 H3A 0.9000 .
N3 H3B 0.9000 .
N4 Pt1 2.033(14) .
N4 H4A 0.9000 .
N4 H4B 0.9000 .
N5 Pt2 2.009(15) .
N5 H5 0.8600 .
N6 Pt2 2.028(14) .
N6 H6 0.8600 .
N7 Pt2 2.061(13) .
N7 H7C 0.9000 .
N7 H7D 0.9000 .
N8 Pt2 2.051(17) .
N8 H8C 0.9000 .
N8 H8D 0.9000 .
N9 O5 1.170(15) .
N9 O7 1.202(15) .
N9 O6 1.344(14) .
N10 O9 1.211(17) .
N10 O10 1.226(17) .
N10 O8 1.297(17) .
O1 Tl1 2.596(15) .
O2 Tl1 2.631(13) .
O4 Tl2 2.550(15) .
Pt1 Tl1 3.0030(15) .
Pt1 Tl2 3.0828(16) 1_656
Pt2 Tl2 3.0208(15) .
Pt2 Tl1 3.0532(15) .
Tl2 O3 2.599(15) 1_454
Tl2 Pt1 3.0828(16) 1_454

loop_
_geom_torsion_atom_site_label_1
_geom_torsion_atom_site_label_2
_geom_torsion_atom_site_label_3
_geom_torsion_atom_site_label_4
_geom_torsion
_geom_torsion_site_symmetry_1
_geom_torsion_site_symmetry_4
Tl2 O3 C19 N2 -27(3) 1_656 .
Tl2 O3 C19 C20 154.6(14) 1_656 .
O3 C19 N2 Pt1 11(3) . .
C20 C19 N2 Pt1 -171.6(15) . .
N3 C3 C4 N4 -50.9(15) . .
C8 C3 C4 N4 -176.6(14) . .
N3 C3 C4 C5 -176.8(13) . .
C8 C3 C4 C5 57.5(18) . .
N4 C4 C5 C6 -176.6(15) . .
C3 C4 C5 C6 -56.5(19) . .
C4 C5 C6 C7 55(2) . .
C5 C6 C7 C8 -53(2) . .
C6 C7 C8 C3 52(3) . .
N3 C3 C8 C7 -178.5(16) . .
C4 C3 C8 C7 -56(2) . .
N8 C11 C12 N7 -53.1(15) . .
C16 C11 C12 N7 -178.5(14) . .
N8 C11 C12 C13 -179.8(13) . .
C16 C11 C12 C13 54.8(18) . .
N7 C12 C13 C14 -172.3(15) . .
C11 C12 C13 C14 -50(2) . .
C12 C13 C14 C15 50(3) . .
C13 C14 C15 C16 -53(3) . .
C12 C11 C16 C15 -59(2) . .
N8 C11 C16 C15 178.6(17) . .
C14 C15 C16 C11 58(3) . .
O1 C1 N1 Pt1 -2(3) . .
C2 C1 N1 Pt1 179.7(16) . .
C4 C3 N3 Pt1 34.2(14) . .
C8 C3 N3 Pt1 157.7(13) . .
C3 C4 N4 Pt1 44.7(14) . .
C5 C4 N4 Pt1 168.4(12) . .
O2 C9 N5 Pt2 5(3) . .
C10 C9 N5 Pt2 176.9(18) . .
O4 C17 N6 Pt2 -11(3) . .
C18 C17 N6 Pt2 175.4(13) . .
C13 C12 N7 Pt2 164.7(12) . .
C11 C12 N7 Pt2 40.6(13) . .
C12 C11 N8 Pt2 40.1(14) . .
C16 C11 N8 Pt2 163.9(12) . .
N1 C1 O1 Tl1 31(3) . .
C2 C1 O1 Tl1 -150.7(15) . .
N5 C9 O2 Tl1 -21(3) . .
C10 C9 O2 Tl1 167.3(16) . .
N6 C17 O4 Tl2 29(3) . .
C18 C17 O4 Tl2 -157.6(14) . .
C19 N2 Pt1 N4 98(5) . .
C19 N2 Pt1 N1 -80.5(16) . .
C19 N2 Pt1 N3 97.9(16) . .
C19 N2 Pt1 Tl1 -166.6(16) . .
C19 N2 Pt1 Tl2 6.4(16) . 1_656
C4 N4 Pt1 N2 -22(6) . .
C4 N4 Pt1 N1 156.8(11) . .
C4 N4 Pt1 N3 -21.6(11) . .
C4 N4 Pt1 Tl1 -117.2(11) . .
C4 N4 Pt1 Tl2 70.0(11) . 1_656
C1 N1 Pt1 N2 -113.4(19) . .
C1 N1 Pt1 N4 66.8(19) . .
C1 N1 Pt1 N3 132(21) . .
C1 N1 Pt1 Tl1 -21.1(18) . .
C1 N1 Pt1 Tl2 156.3(19) . 1_656
C3 N3 Pt1 N2 172.7(9) . .
C3 N3 Pt1 N4 -7.3(9) . .
C3 N3 Pt1 N1 -73(22) . .
C3 N3 Pt1 Tl1 80.3(9) . .
C3 N3 Pt1 Tl2 -97.0(9) . 1_656
C9 N5 Pt2 N6 -80.6(16) . .
C9 N5 Pt2 N8 98.9(16) . .
C9 N5 Pt2 N7 98(15) . .
C9 N5 Pt2 Tl2 -168.0(16) . .
C9 N5 Pt2 Tl1 8.0(16) . .
C17 N6 Pt2 N5 -98.4(16) . .
C17 N6 Pt2 N8 91(9) . .
C17 N6 Pt2 N7 81.7(16) . .
C17 N6 Pt2 Tl2 -7.4(16) . .
C17 N6 Pt2 Tl1 171.3(16) . .
C11 N8 Pt2 N5 165.9(9) . .
C11 N8 Pt2 N6 -23(9) . .
C11 N8 Pt2 N7 -14.1(9) . .
C11 N8 Pt2 Tl2 74.7(9) . .
C11 N8 Pt2 Tl1 -103.8(9) . .
C12 N7 Pt2 N5 -14(16) . .
C12 N7 Pt2 N6 164.8(9) . .
C12 N7 Pt2 N8 -14.7(9) . .
C12 N7 Pt2 Tl2 -107.9(9) . .
C12 N7 Pt2 Tl1 76.2(9) . .
C1 O1 Tl1 O2 -121.1(16) . .
C1 O1 Tl1 Pt1 -31.8(15) . .
C1 O1 Tl1 Pt2 167.8(16) . .
C9 O2 Tl1 O1 -65.2(16) . .
C9 O2 Tl1 Pt1 -138.1(16) . .
C9 O2 Tl1 Pt2 19.2(15) . .
N2 Pt1 Tl1 O1 108.1(6) . .
N4 Pt1 Tl1 O1 -77.8(6) . .
N1 Pt1 Tl1 O1 19.6(7) . .
N3 Pt1 Tl1 O1 -159.6(5) . .
Tl2 Pt1 Tl1 O1 -0.8(5) 1_656 .
N2 Pt1 Tl1 O2 -169.4(6) . .
N4 Pt1 Tl1 O2 4.7(6) . .
N1 Pt1 Tl1 O2 102.1(7) . .
N3 Pt1 Tl1 O2 -77.1(6) . .
Tl2 Pt1 Tl1 O2 81.7(5) 1_656 .
N2 Pt1 Tl1 Pt2 147.1(5) . .
N4 Pt1 Tl1 Pt2 -38.8(5) . .
N1 Pt1 Tl1 Pt2 58.6(6) . .
N3 Pt1 Tl1 Pt2 -120.6(4) . .
Tl2 Pt1 Tl1 Pt2 38.1(3) 1_656 .
N5 Pt2 Tl1 O1 74.7(6) . .
N6 Pt2 Tl1 O1 163.2(6) . .
N8 Pt2 Tl1 O1 -20.1(6) . .
N7 Pt2 Tl1 O1 -103.5(6) . .
Tl2 Pt2 Tl1 O1 -179(44) . .
N5 Pt2 Tl1 O2 -9.6(6) . .
N6 Pt2 Tl1 O2 79.0(6) . .
N8 Pt2 Tl1 O2 -104.3(6) . .
N7 Pt2 Tl1 O2 172.3(6) . .
Tl2 Pt2 Tl1 O2 96.8(6) . .
N5 Pt2 Tl1 Pt1 37.4(5) . .
N6 Pt2 Tl1 Pt1 126.0(4) . .
N8 Pt2 Tl1 Pt1 -57.3(4) . .
N7 Pt2 Tl1 Pt1 -140.8(4) . .
Tl2 Pt2 Tl1 Pt1 143.7(4) . .
C17 O4 Tl2 O3 -113.7(19) . 1_454
C17 O4 Tl2 Pt2 -24.2(17) . .
C17 O4 Tl2 Pt1 176.5(19) . 1_454
N5 Pt2 Tl2 O4 99.7(7) . .
N6 Pt2 Tl2 O4 11.1(6) . .
N8 Pt2 Tl2 O4 -165.5(7) . .
N7 Pt2 Tl2 O4 -82.2(6) . .
Tl1 Pt2 Tl2 O4 -6.6(7) . .
N5 Pt2 Tl2 O3 179.9(6) . 1_454
N6 Pt2 Tl2 O3 91.3(6) . 1_454
N8 Pt2 Tl2 O3 -85.4(6) . 1_454
N7 Pt2 Tl2 O3 -2.0(6) . 1_454
Tl1 Pt2 Tl2 O3 73.6(6) . 1_454
N5 Pt2 Tl2 Pt1 138.1(5) . 1_454
N6 Pt2 Tl2 Pt1 49.5(4) . 1_454
N8 Pt2 Tl2 Pt1 -127.1(4) . 1_454
N7 Pt2 Tl2 Pt1 -43.8(4) . 1_454
Tl1 Pt2 Tl2 Pt1 31.8(5) . 1_454
